data_4304591
loop_
_publ_author_name
'Chelladurai Ganesamoorthy'
'Maravanji S. Balakrishna'
'Joel T. Mague'
'Heikki M. Tuononen'

_publ_section_title
;
Bi-, Tetra-, and Hexanuclear AuI and Binuclear AgI Complexes and
AgI Coordination Polymers Containing Phenylaminobis(phosphonite),
PhN{P(OC6H4OMe-o)2}2, and Pyridyl Ligands
;
_journal_name_full 'Inorganic Chemistry'
_journal_page_first 2764
_journal_page_last 2776
_journal_paper_doi 10.1021/ic702133f
_journal_volume 47
_journal_year 2008
_chemical_formula_sum 'C88 H82 Au4 Cl4 N6 O32 P4'
_chemical_formula_weight 2789.14
_chemical_name_systematic
; 
 Bis[\m-(4,4'-bipyridyl-\kN;\kN')(\m-bis(bis(o-methoxyphenoxy)
phosphino)phenylamine-\kP;\kP')digold(I)] Perchlorate
;
_space_group_IT_number 14
_symmetry_cell_setting monoclinic
_symmetry_space_group_name_Hall '-P 2yn'
_symmetry_space_group_name_H-M 'P 1 21/n 1'
_atom_sites_solution_hydrogens geom
_atom_sites_solution_primary direct
_atom_sites_solution_secondary difmap
_audit_creation_method SHELXL-97
_cell_angle_alpha 90.00
_cell_angle_beta 106.502(2)
_cell_angle_gamma 90.00
_cell_formula_units_Z 2
_cell_length_a 17.779(3)
_cell_length_b 13.180(2)
_cell_length_c 20.720(3)
_cell_measurement_reflns_used 8389
_cell_measurement_temperature 100(2)
_cell_measurement_theta_max 28.32
_cell_measurement_theta_min 2.39
_cell_volume 4655.3(13)
_computing_cell_refinement 'Bruker SMART (Bruker-AXS, 2000)'
_computing_data_collection 'Bruker SMART (Bruker-AXS, 2000)'
_computing_data_reduction 'Bruker SAINT+ (Bruker-AXS, 2004)'
_computing_molecular_graphics 'Bruker SHELXTL (Bruker-AXS, 2000a)'
_computing_publication_material 'Bruker SHELXTL (Bruker-AXS, 2000a)'
_computing_structure_refinement 'SHELXL-97 (Sheldrick, 1997)'
_computing_structure_solution 'SHELXS-97 (Sheldrick, 1997)'
_diffrn_ambient_temperature 100(2)
_diffrn_measured_fraction_theta_full 0.989
_diffrn_measured_fraction_theta_max 0.989
_diffrn_measurement_device_type 'Bruker-AXS Smart APEX CCD area detector'
_diffrn_measurement_method 'phi and omega scans'
_diffrn_radiation_monochromator graphite
_diffrn_radiation_source 'fine-focus sealed tube'
_diffrn_radiation_type MoK\a
_diffrn_radiation_wavelength 0.71073
_diffrn_reflns_av_R_equivalents 0.0584
_diffrn_reflns_av_sigmaI/netI 0.0384
_diffrn_reflns_limit_h_max 23
_diffrn_reflns_limit_h_min -23
_diffrn_reflns_limit_k_max 17
_diffrn_reflns_limit_k_min -17
_diffrn_reflns_limit_l_max 27
_diffrn_reflns_limit_l_min -27
_diffrn_reflns_number 80872
_diffrn_reflns_theta_full 28.49
_diffrn_reflns_theta_max 28.49
_diffrn_reflns_theta_min 2.04
_exptl_absorpt_coefficient_mu 6.555
_exptl_absorpt_correction_T_max 0.7268
_exptl_absorpt_correction_T_min 0.5982
_exptl_absorpt_correction_type multi-scan
_exptl_absorpt_process_details 'SADABS (Sheldrick, 2002)'
_exptl_crystal_colour Colorless
_exptl_crystal_density_diffrn 1.990
_exptl_crystal_density_method 'not measured'
_exptl_crystal_description Plate
_exptl_crystal_F_000 2704
_exptl_crystal_size_max 0.13
_exptl_crystal_size_mid 0.12
_exptl_crystal_size_min 0.05
_refine_diff_density_max 2.183
_refine_diff_density_min -0.800
_refine_diff_density_rms 0.168
_refine_ls_extinction_method none
_refine_ls_goodness_of_fit_ref 1.032
_refine_ls_hydrogen_treatment constr
_refine_ls_matrix_type full
_refine_ls_number_parameters 626
_refine_ls_number_reflns 11656
_refine_ls_number_restraints 0
_refine_ls_restrained_S_all 1.032
_refine_ls_R_factor_all 0.0450
_refine_ls_R_factor_gt 0.0331
_refine_ls_shift/su_max 0.004
_refine_ls_shift/su_mean 0.000
_refine_ls_structure_factor_coef Fsqd
_refine_ls_weighting_details 'calc w=1/[\s^2^(Fo^2^)+(0.0418P)^2^+3.4808P] where P=(Fo^2^+2Fc^2^)/3'
_refine_ls_weighting_scheme calc
_refine_ls_wR_factor_gt 0.0728
_refine_ls_wR_factor_ref 0.0774
_reflns_number_gt 9741
_reflns_number_total 11656
_reflns_threshold_expression >2\s(I)
_cod_data_source_file ic702133f-file001_5.cif
_cod_data_source_block msb317
_cod_depositor_comments
;
The following automatic conversions were performed:
'_symmetry_cell_setting' value 'Monoclinic' changed to 'monoclinic'
according to '/home/saulius/struct/CIF-dictionaries/cif_core.dic'
dictionary named 'cif_core.dic' version 2.4.1 from 2010-06-29.

Automatic conversion script
Id: cif_fix_enum 1527 2010-12-29 10:47:43Z saulius 
;
_cod_original_cell_volume 4656(1)
_cod_database_code 4304591

loop_
_symmetry_equiv_pos_as_xyz
'x, y, z'
'-x+1/2, y+1/2, -z+1/2'
'-x, -y, -z'
'x-1/2, -y-1/2, z-1/2'

loop_
_atom_site_label
_atom_site_type_symbol
_atom_site_fract_x
_atom_site_fract_y
_atom_site_fract_z
_atom_site_U_iso_or_equiv
_atom_site_adp_type
_atom_site_occupancy
_atom_site_symmetry_multiplicity
_atom_site_calc_flag
_atom_site_refinement_flags
_atom_site_disorder_assembly
_atom_site_disorder_group
Au1 Au 0.813876(9) 0.403802(12) 0.147715(8) 0.01551(5) Uani 1 1 d . . .
Au2 Au 0.775273(9) 0.237769(12) 0.036670(8) 0.01586(5) Uani 1 1 d . . .
P1 P 0.93385(6) 0.33977(8) 0.18322(5) 0.0150(2) Uani 1 1 d . . .
P2 P 0.90089(6) 0.19862(8) 0.06895(5) 0.0140(2) Uani 1 1 d . . .
O1 O 0.99703(17) 0.4239(2) 0.17879(16) 0.0211(7) Uani 1 1 d . . .
O2 O 0.9804(2) 0.5925(2) 0.24092(17) 0.0296(8) Uani 1 1 d . . .
O3 O 0.96567(17) 0.2998(2) 0.25809(14) 0.0186(6) Uani 1 1 d . . .
O4 O 1.11111(19) 0.3522(3) 0.31631(18) 0.0362(9) Uani 1 1 d . . .
O5 O 0.92018(16) 0.0810(2) 0.06799(15) 0.0171(6) Uani 1 1 d . . .
O6 O 0.8944(2) -0.0070(3) 0.17234(17) 0.0317(8) Uani 1 1 d . . .
O7 O 0.94949(16) 0.2451(2) 0.02214(14) 0.0157(6) Uani 1 1 d . . .
O8 O 0.85940(18) 0.3698(2) -0.06905(15) 0.0231(7) Uani 1 1 d . . .
N1 N 0.95618(19) 0.2388(3) 0.14345(17) 0.0147(7) Uani 1 1 d . . .
N2 N 0.70746(19) 0.4800(3) 0.11930(18) 0.0170(7) Uani 1 1 d . . .
N3 N 0.6596(2) 0.2797(3) -0.00910(18) 0.0185(8) Uani 1 1 d . . .
C1 C 0.9679(2) 0.5110(3) 0.1392(2) 0.0192(9) Uani 1 1 d . . .
C2 C 0.9488(3) 0.5065(4) 0.0700(2) 0.0257(10) Uani 1 1 d . . .
H2 H 0.9566 0.4459 0.0480 0.031 Uiso 1 1 calc R . .
C3 C 0.9177(3) 0.5924(4) 0.0332(3) 0.0300(11) Uani 1 1 d . . .
H3 H 0.9048 0.5911 -0.0146 0.036 Uiso 1 1 calc R . .
C4 C 0.9057(3) 0.6785(4) 0.0654(3) 0.0297(11) Uani 1 1 d . . .
H4 H 0.8835 0.7365 0.0398 0.036 Uiso 1 1 calc R . .
C5 C 0.9254(3) 0.6826(3) 0.1347(3) 0.0258(10) Uani 1 1 d . . .
H5 H 0.9167 0.7431 0.1564 0.031 Uiso 1 1 calc R . .
C6 C 0.9580(3) 0.5981(3) 0.1728(2) 0.0225(10) Uani 1 1 d . . .
C7 C 0.9699(3) 0.6812(4) 0.2776(3) 0.0334(12) Uani 1 1 d . . .
H7A H 0.9986 0.7381 0.2655 0.050 Uiso 1 1 calc R . .
H7B H 0.9898 0.6679 0.3260 0.050 Uiso 1 1 calc R . .
H7C H 0.9139 0.6980 0.2663 0.050 Uiso 1 1 calc R . .
C8 C 0.9795(3) 0.3677(3) 0.3126(2) 0.0198(9) Uani 1 1 d . . .
C9 C 0.9183(3) 0.4019(4) 0.3346(2) 0.0256(10) Uani 1 1 d . . .
H9 H 0.8662 0.3798 0.3138 0.031 Uiso 1 1 calc R . .
C10 C 0.9346(3) 0.4705(4) 0.3888(2) 0.0329(12) Uani 1 1 d . . .
H10 H 0.8934 0.4966 0.4047 0.040 Uiso 1 1 calc R . .
C11 C 1.0105(3) 0.4990(4) 0.4182(2) 0.0351(12) Uani 1 1 d . . .
H11 H 1.0213 0.5456 0.4547 0.042 Uiso 1 1 calc R . .
C12 C 1.0719(3) 0.4623(4) 0.3966(2) 0.0339(12) Uani 1 1 d . . .
H12 H 1.1242 0.4827 0.4185 0.041 Uiso 1 1 calc R . .
C13 C 1.0569(3) 0.3956(4) 0.3428(2) 0.0244(10) Uani 1 1 d . . .
C14 C 1.1892(3) 0.3881(6) 0.3402(3) 0.058(2) Uani 1 1 d . . .
H14A H 1.1895 0.4623 0.3370 0.087 Uiso 1 1 calc R . .
H14B H 1.2208 0.3592 0.3129 0.087 Uiso 1 1 calc R . .
H14C H 1.2113 0.3677 0.3873 0.087 Uiso 1 1 calc R . .
C15 C 1.0365(2) 0.2005(3) 0.1672(2) 0.0194(9) Uani 1 1 d . . .
C16 C 1.0928(3) 0.2392(5) 0.1406(3) 0.0358(13) Uani 1 1 d . . .
H16 H 1.0802 0.2918 0.1079 0.043 Uiso 1 1 calc R . .
C17 C 1.1685(3) 0.2007(6) 0.1620(3) 0.060(2) Uani 1 1 d . . .
H17 H 1.2078 0.2253 0.1430 0.072 Uiso 1 1 calc R . .
C18 C 1.1864(3) 0.1270(6) 0.2105(3) 0.056(2) Uani 1 1 d . . .
H18 H 1.2382 0.1007 0.2250 0.067 Uiso 1 1 calc R . .
C19 C 1.1307(4) 0.0908(4) 0.2385(3) 0.0507(19) Uani 1 1 d . . .
H19 H 1.1439 0.0402 0.2726 0.061 Uiso 1 1 calc R . .
C20 C 1.0544(3) 0.1287(4) 0.2167(2) 0.0293(11) Uani 1 1 d . . .
H20 H 1.0153 0.1048 0.2360 0.035 Uiso 1 1 calc R . .
C21 C 0.8598(2) 0.0085(3) 0.0570(2) 0.0201(9) Uani 1 1 d . . .
C22 C 0.8196(3) -0.0179(4) -0.0087(2) 0.0253(10) Uani 1 1 d . . .
H22 H 0.8308 0.0134 -0.0462 0.030 Uiso 1 1 calc R . .
C23 C 0.7619(3) -0.0927(4) -0.0170(3) 0.0317(12) Uani 1 1 d . . .
H23 H 0.7339 -0.1147 -0.0609 0.038 Uiso 1 1 calc R . .
C24 C 0.7455(3) -0.1347(4) 0.0386(3) 0.0324(12) Uani 1 1 d . . .
H24 H 0.7044 -0.1831 0.0320 0.039 Uiso 1 1 calc R . .
C25 C 0.7863(3) -0.1088(4) 0.1027(3) 0.0310(11) Uani 1 1 d . . .
H25 H 0.7741 -0.1393 0.1400 0.037 Uiso 1 1 calc R . .
C26 C 0.8467(3) -0.0364(3) 0.1128(2) 0.0236(10) Uani 1 1 d . . .
C27 C 0.8809(4) -0.0480(4) 0.2324(3) 0.0395(13) Uani 1 1 d . . .
H27A H 0.8267 -0.0342 0.2323 0.059 Uiso 1 1 calc R . .
H27B H 0.9170 -0.0163 0.2720 0.059 Uiso 1 1 calc R . .
H27C H 0.8898 -0.1215 0.2339 0.059 Uiso 1 1 calc R . .
C28 C 0.9306(2) 0.2183(3) -0.0463(2) 0.0161(8) Uani 1 1 d . . .
C29 C 0.9621(3) 0.1311(3) -0.0648(2) 0.0210(9) Uani 1 1 d . . .
H29 H 0.9938 0.0876 -0.0314 0.025 Uiso 1 1 calc R . .
C30 C 0.9472(3) 0.1075(4) -0.1323(2) 0.0256(10) Uani 1 1 d . . .
H30 H 0.9681 0.0473 -0.1457 0.031 Uiso 1 1 calc R . .
C31 C 0.9018(3) 0.1719(4) -0.1802(2) 0.0269(10) Uani 1 1 d . . .
H31 H 0.8911 0.1552 -0.2265 0.032 Uiso 1 1 calc R . .
C32 C 0.8714(3) 0.2612(4) -0.1615(2) 0.0279(11) Uani 1 1 d . . .
H32 H 0.8409 0.3055 -0.1950 0.033 Uiso 1 1 calc R . .
C33 C 0.8859(2) 0.2850(3) -0.0937(2) 0.0192(9) Uani 1 1 d . . .
C34 C 0.8187(3) 0.4426(4) -0.1178(2) 0.0291(11) Uani 1 1 d . . .
H34A H 0.8532 0.4659 -0.1442 0.044 Uiso 1 1 calc R . .
H34B H 0.8033 0.5005 -0.0947 0.044 Uiso 1 1 calc R . .
H34C H 0.7717 0.4112 -0.1478 0.044 Uiso 1 1 calc R . .
C35 C 0.7058(3) 0.5811(4) 0.1080(3) 0.0281(11) Uani 1 1 d . . .
H35 H 0.7536 0.6160 0.1117 0.034 Uiso 1 1 calc R . .
C36 C 0.6362(3) 0.6349(4) 0.0910(3) 0.0309(11) Uani 1 1 d . . .
H36 H 0.6366 0.7062 0.0844 0.037 Uiso 1 1 calc R . .
C37 C 0.5658(2) 0.5849(3) 0.0837(2) 0.0173(9) Uani 1 1 d . . .
C38 C 0.5688(2) 0.4812(4) 0.0953(2) 0.0222(9) Uani 1 1 d . . .
H38 H 0.5218 0.4440 0.0905 0.027 Uiso 1 1 calc R . .
C39 C 0.6400(3) 0.4322(4) 0.1136(2) 0.0226(9) Uani 1 1 d . . .
H39 H 0.6410 0.3615 0.1226 0.027 Uiso 1 1 calc R . .
C40 C 0.6478(3) 0.3573(4) -0.0515(2) 0.0269(11) Uani 1 1 d . . .
H40 H 0.6914 0.3841 -0.0637 0.032 Uiso 1 1 calc R . .
C41 C 0.5753(3) 0.4009(4) -0.0788(2) 0.0259(11) Uani 1 1 d . . .
H41 H 0.5697 0.4568 -0.1087 0.031 Uiso 1 1 calc R . .
C42 C 0.5105(2) 0.3625(3) -0.0620(2) 0.0177(9) Uani 1 1 d . . .
C43 C 0.5228(3) 0.2761(3) -0.0217(2) 0.0223(9) Uani 1 1 d . . .
H43 H 0.4797 0.2439 -0.0115 0.027 Uiso 1 1 calc R . .
C44 C 0.5969(3) 0.2374(3) 0.0034(2) 0.0220(9) Uani 1 1 d . . .
H44 H 0.6040 0.1783 0.0307 0.026 Uiso 1 1 calc R . .
Cl1 Cl 0.63649(8) 0.66951(11) 0.88901(7) 0.0367(3) Uani 1 1 d . . .
O9 O 0.5887(4) 0.6035(4) 0.8398(2) 0.093(2) Uani 1 1 d . . .
O10 O 0.5913(3) 0.7003(5) 0.9305(2) 0.0774(17) Uani 1 1 d . . .
O11 O 0.6565(3) 0.7557(3) 0.8551(2) 0.0566(13) Uani 1 1 d . . .
O12 O 0.7029(3) 0.6202(5) 0.9286(3) 0.094(2) Uani 1 1 d . . .
Cl2 Cl 0.74260(6) 0.17957(8) 0.21326(6) 0.0241(2) Uani 1 1 d . . .
O13 O 0.6952(2) 0.1945(3) 0.14524(18) 0.0396(9) Uani 1 1 d . . .
O14 O 0.8232(2) 0.1718(3) 0.2143(3) 0.0538(13) Uani 1 1 d . . .
O15 O 0.7341(3) 0.2662(3) 0.2522(2) 0.0472(11) Uani 1 1 d . . .
O16 O 0.7176(2) 0.0891(3) 0.2399(2) 0.0390(9) Uani 1 1 d . . .

loop_
_atom_site_aniso_label
_atom_site_aniso_U_11
_atom_site_aniso_U_22
_atom_site_aniso_U_33
_atom_site_aniso_U_23
_atom_site_aniso_U_13
_atom_site_aniso_U_12
Au1 0.01222(7) 0.01587(8) 0.01831(8) -0.00039(6) 0.00409(6) 0.00274(6)
Au2 0.01088(7) 0.01887(9) 0.01699(8) 0.00003(6) 0.00260(6) 0.00342(6)
P1 0.0133(5) 0.0150(5) 0.0158(5) -0.0004(4) 0.0028(4) 0.0012(4)
P2 0.0122(5) 0.0144(5) 0.0145(5) -0.0005(4) 0.0024(4) 0.0018(4)
O1 0.0169(14) 0.0149(15) 0.0291(17) 0.0030(13) 0.0024(13) 0.0005(12)
O2 0.042(2) 0.0182(17) 0.0296(19) -0.0002(14) 0.0115(16) -0.0001(15)
O3 0.0226(15) 0.0164(15) 0.0139(14) -0.0043(12) 0.0004(12) 0.0019(12)
O4 0.0193(16) 0.057(3) 0.030(2) -0.0060(18) 0.0040(14) -0.0025(16)
O5 0.0143(13) 0.0139(14) 0.0212(15) -0.0001(12) 0.0022(12) 0.0024(11)
O6 0.044(2) 0.0319(19) 0.0231(17) 0.0003(15) 0.0154(16) -0.0056(16)
O7 0.0145(13) 0.0178(15) 0.0148(14) -0.0003(11) 0.0044(11) -0.0012(11)
O8 0.0248(16) 0.0211(16) 0.0210(16) 0.0012(13) 0.0024(13) 0.0082(13)
N1 0.0120(15) 0.0158(17) 0.0154(17) -0.0018(14) 0.0023(13) 0.0025(13)
N2 0.0130(16) 0.0176(18) 0.0200(18) -0.0022(15) 0.0042(14) 0.0030(14)
N3 0.0144(16) 0.024(2) 0.0181(18) 0.0035(15) 0.0072(14) 0.0040(14)
C1 0.0137(19) 0.012(2) 0.033(3) 0.0035(18) 0.0080(17) -0.0005(16)
C2 0.029(2) 0.018(2) 0.032(3) -0.002(2) 0.011(2) -0.0053(19)
C3 0.034(3) 0.027(3) 0.028(3) 0.005(2) 0.007(2) -0.010(2)
C4 0.024(2) 0.023(2) 0.043(3) 0.013(2) 0.010(2) -0.0019(19)
C5 0.024(2) 0.016(2) 0.041(3) 0.003(2) 0.014(2) 0.0019(18)
C6 0.021(2) 0.023(2) 0.026(2) 0.0009(19) 0.0106(18) -0.0031(18)
C7 0.049(3) 0.021(2) 0.037(3) -0.008(2) 0.024(3) -0.002(2)
C8 0.024(2) 0.021(2) 0.016(2) -0.0006(17) 0.0063(17) 0.0028(18)
C9 0.029(2) 0.028(3) 0.020(2) -0.0011(19) 0.0080(19) 0.002(2)
C10 0.048(3) 0.030(3) 0.026(3) -0.001(2) 0.018(2) 0.007(2)
C11 0.061(4) 0.027(3) 0.020(2) -0.008(2) 0.015(2) -0.006(3)
C12 0.037(3) 0.038(3) 0.023(3) -0.006(2) 0.002(2) -0.014(2)
C13 0.024(2) 0.029(3) 0.019(2) 0.0000(19) 0.0034(18) -0.0023(19)
C14 0.024(3) 0.102(6) 0.047(4) -0.007(4) 0.007(3) -0.020(3)
C15 0.0129(18) 0.022(2) 0.020(2) -0.0066(18) -0.0014(16) 0.0050(16)
C16 0.018(2) 0.061(4) 0.026(3) -0.012(2) 0.003(2) 0.000(2)
C17 0.012(2) 0.117(6) 0.045(4) -0.038(4) 0.001(2) 0.013(3)
C18 0.020(3) 0.082(5) 0.051(4) -0.033(4) -0.015(3) 0.023(3)
C19 0.042(3) 0.033(3) 0.049(4) -0.017(3) -0.031(3) 0.022(3)
C20 0.024(2) 0.024(2) 0.030(3) -0.008(2) -0.008(2) 0.005(2)
C21 0.0155(19) 0.013(2) 0.032(2) -0.0008(18) 0.0065(18) 0.0013(16)
C22 0.020(2) 0.023(2) 0.028(2) -0.002(2) 0.0000(19) -0.0012(18)
C23 0.028(2) 0.025(3) 0.037(3) -0.007(2) 0.000(2) -0.002(2)
C24 0.026(2) 0.024(3) 0.047(3) 0.002(2) 0.009(2) -0.008(2)
C25 0.035(3) 0.021(2) 0.042(3) 0.010(2) 0.018(2) 0.005(2)
C26 0.022(2) 0.019(2) 0.029(2) 0.0002(19) 0.0064(19) 0.0047(18)
C27 0.058(4) 0.040(3) 0.025(3) 0.009(2) 0.019(3) 0.003(3)
C28 0.0154(19) 0.016(2) 0.016(2) -0.0026(16) 0.0045(16) -0.0055(16)
C29 0.022(2) 0.018(2) 0.027(2) -0.0005(19) 0.0119(18) 0.0012(17)
C30 0.028(2) 0.024(2) 0.031(3) -0.005(2) 0.019(2) -0.0045(19)
C31 0.034(3) 0.034(3) 0.015(2) -0.005(2) 0.0103(19) -0.006(2)
C32 0.029(2) 0.033(3) 0.022(2) 0.004(2) 0.007(2) 0.000(2)
C33 0.019(2) 0.021(2) 0.019(2) -0.0029(18) 0.0080(17) -0.0010(17)
C34 0.028(2) 0.030(3) 0.027(3) 0.010(2) 0.005(2) 0.012(2)
C35 0.014(2) 0.028(3) 0.042(3) 0.009(2) 0.0068(19) -0.0033(18)
C36 0.022(2) 0.024(2) 0.047(3) 0.010(2) 0.011(2) 0.005(2)
C37 0.0147(19) 0.019(2) 0.018(2) 0.0001(17) 0.0049(16) 0.0064(16)
C38 0.016(2) 0.025(2) 0.026(2) -0.0013(19) 0.0074(18) -0.0009(17)
C39 0.022(2) 0.022(2) 0.025(2) -0.0008(19) 0.0089(18) 0.0019(18)
C40 0.018(2) 0.039(3) 0.026(2) 0.012(2) 0.0099(18) 0.005(2)
C41 0.016(2) 0.035(3) 0.028(3) 0.014(2) 0.0095(19) 0.0068(19)
C42 0.0132(18) 0.024(2) 0.017(2) -0.0013(18) 0.0045(16) 0.0029(17)
C43 0.016(2) 0.023(2) 0.027(2) 0.0023(19) 0.0055(18) 0.0013(17)
C44 0.021(2) 0.023(2) 0.023(2) 0.0039(19) 0.0068(18) 0.0042(18)
Cl1 0.0377(7) 0.0442(8) 0.0318(7) -0.0094(6) 0.0159(6) -0.0074(6)
O9 0.182(6) 0.058(3) 0.031(2) 0.001(2) 0.014(3) -0.073(4)
O10 0.054(3) 0.142(5) 0.045(3) 0.003(3) 0.027(2) 0.030(3)
O11 0.048(3) 0.057(3) 0.068(3) -0.010(2) 0.021(2) -0.029(2)
O12 0.073(4) 0.109(5) 0.102(5) 0.018(4) 0.027(3) 0.054(4)
Cl2 0.0246(5) 0.0196(5) 0.0292(6) 0.0036(4) 0.0095(4) 0.0007(4)
O13 0.051(2) 0.039(2) 0.0261(19) 0.0052(17) 0.0067(17) -0.0037(18)
O14 0.029(2) 0.027(2) 0.110(4) 0.017(2) 0.028(2) 0.0048(16)
O15 0.057(3) 0.038(2) 0.049(3) -0.0176(19) 0.020(2) -0.005(2)
O16 0.038(2) 0.032(2) 0.045(2) 0.0197(17) 0.0076(17) -0.0076(16)

loop_
_atom_type_symbol
_atom_type_description
_atom_type_scat_dispersion_real
_atom_type_scat_dispersion_imag
_atom_type_scat_source
C C 0.0033 0.0016 'International Tables Vol C Tables 4.2.6.8 and 6.1.1.4'
H H 0.0000 0.0000 'International Tables Vol C Tables 4.2.6.8 and 6.1.1.4'
N N 0.0061 0.0033 'International Tables Vol C Tables 4.2.6.8 and 6.1.1.4'
O O 0.0106 0.0060 'International Tables Vol C Tables 4.2.6.8 and 6.1.1.4'
P P 0.1023 0.0942 'International Tables Vol C Tables 4.2.6.8 and 6.1.1.4'
Cl Cl 0.1484 0.1585 'International Tables Vol C Tables 4.2.6.8 and 6.1.1.4'
Au Au -2.0133 8.8022 'International Tables Vol C Tables 4.2.6.8 and 6.1.1.4'

loop_
_geom_angle_atom_site_label_1
_geom_angle_atom_site_label_2
_geom_angle_atom_site_label_3
_geom_angle
_geom_angle_site_symmetry_1
_geom_angle_site_symmetry_3
_geom_angle_publ_flag
N2 Au1 P1 173.19(10) . . ?
N2 Au1 Au2 97.98(10) . . ?
P1 Au1 Au2 88.11(3) . . ?
N3 Au2 P2 170.57(10) . . ?
N3 Au2 Au1 97.60(10) . . ?
P2 Au2 Au1 87.05(3) . . ?
O3 P1 O1 103.06(16) . . ?
O3 P1 N1 98.57(17) . . ?
O1 P1 N1 104.77(17) . . ?
O3 P1 Au1 119.64(12) . . ?
O1 P1 Au1 110.00(12) . . ?
N1 P1 Au1 118.72(12) . . ?
O5 P2 O7 102.18(16) . . ?
O5 P2 N1 104.44(17) . . ?
O7 P2 N1 99.38(17) . . ?
O5 P2 Au2 115.38(11) . . ?
O7 P2 Au2 113.80(11) . . ?
N1 P2 Au2 119.21(13) . . ?
C1 O1 P1 116.5(2) . . ?
C6 O2 C7 117.6(4) . . ?
C8 O3 P1 120.4(3) . . ?
C13 O4 C14 117.0(4) . . ?
C21 O5 P2 120.5(3) . . ?
C26 O6 C27 118.1(4) . . ?
C28 O7 P2 120.1(2) . . ?
C33 O8 C34 116.3(4) . . ?
C15 N1 P2 117.8(3) . . ?
C15 N1 P1 117.1(3) . . ?
P2 N1 P1 123.4(2) . . ?
C39 N2 C35 118.4(4) . . ?
C39 N2 Au1 121.6(3) . . ?
C35 N2 Au1 120.0(3) . . ?
C40 N3 C44 117.8(4) . . ?
C40 N3 Au2 117.2(3) . . ?
C44 N3 Au2 124.9(3) . . ?
C2 C1 C6 122.1(4) . . ?
C2 C1 O1 120.6(4) . . ?
C6 C1 O1 117.3(4) . . ?
C1 C2 C3 118.7(5) . . ?
C1 C2 H2 120.7 . . ?
C3 C2 H2 120.7 . . ?
C4 C3 C2 120.1(5) . . ?
C4 C3 H3 119.9 . . ?
C2 C3 H3 119.9 . . ?
C3 C4 C5 120.9(5) . . ?
C3 C4 H4 119.6 . . ?
C5 C4 H4 119.6 . . ?
C4 C5 C6 120.1(5) . . ?
C4 C5 H5 120.0 . . ?
C6 C5 H5 120.0 . . ?
O2 C6 C1 116.0(4) . . ?
O2 C6 C5 125.9(4) . . ?
C1 C6 C5 118.1(4) . . ?
O2 C7 H7A 109.5 . . ?
O2 C7 H7B 109.5 . . ?
H7A C7 H7B 109.5 . . ?
O2 C7 H7C 109.5 . . ?
H7A C7 H7C 109.5 . . ?
H7B C7 H7C 109.5 . . ?
C9 C8 C13 122.7(4) . . ?
C9 C8 O3 120.2(4) . . ?
C13 C8 O3 117.1(4) . . ?
C8 C9 C10 118.3(5) . . ?
C8 C9 H9 120.8 . . ?
C10 C9 H9 120.8 . . ?
C11 C10 C9 119.2(5) . . ?
C11 C10 H10 120.4 . . ?
C9 C10 H10 120.4 . . ?
C10 C11 C12 122.0(5) . . ?
C10 C11 H11 119.0 . . ?
C12 C11 H11 119.0 . . ?
C13 C12 C11 119.7(5) . . ?
C13 C12 H12 120.2 . . ?
C11 C12 H12 120.2 . . ?
O4 C13 C12 126.5(4) . . ?
O4 C13 C8 115.5(4) . . ?
C12 C13 C8 118.1(5) . . ?
O4 C14 H14A 109.5 . . ?
O4 C14 H14B 109.5 . . ?
H14A C14 H14B 109.5 . . ?
O4 C14 H14C 109.5 . . ?
H14A C14 H14C 109.5 . . ?
H14B C14 H14C 109.5 . . ?
C16 C15 C20 121.3(4) . . ?
C16 C15 N1 119.4(4) . . ?
C20 C15 N1 119.3(4) . . ?
C15 C16 C17 119.1(6) . . ?
C15 C16 H16 120.4 . . ?
C17 C16 H16 120.4 . . ?
C18 C17 C16 119.7(6) . . ?
C18 C17 H17 120.1 . . ?
C16 C17 H17 120.1 . . ?
C17 C18 C19 121.0(5) . . ?
C17 C18 H18 119.5 . . ?
C19 C18 H18 119.5 . . ?
C18 C19 C20 119.5(6) . . ?
C18 C19 H19 120.3 . . ?
C20 C19 H19 120.3 . . ?
C15 C20 C19 119.3(6) . . ?
C15 C20 H20 120.4 . . ?
C19 C20 H20 120.4 . . ?
C26 C21 C22 123.5(4) . . ?
C26 C21 O5 117.3(4) . . ?
C22 C21 O5 119.0(4) . . ?
C21 C22 C23 116.9(5) . . ?
C21 C22 H22 121.6 . . ?
C23 C22 H22 121.6 . . ?
C24 C23 C22 120.1(5) . . ?
C24 C23 H23 120.0 . . ?
C22 C23 H23 120.0 . . ?
C25 C24 C23 122.1(5) . . ?
C25 C24 H24 118.9 . . ?
C23 C24 H24 118.9 . . ?
C24 C25 C26 119.2(5) . . ?
C24 C25 H25 120.4 . . ?
C26 C25 H25 120.4 . . ?
O6 C26 C21 115.8(4) . . ?
O6 C26 C25 126.2(5) . . ?
C21 C26 C25 118.0(4) . . ?
O6 C27 H27A 109.5 . . ?
O6 C27 H27B 109.5 . . ?
H27A C27 H27B 109.5 . . ?
O6 C27 H27C 109.5 . . ?
H27A C27 H27C 109.5 . . ?
H27B C27 H27C 109.5 . . ?
C29 C28 C33 121.9(4) . . ?
C29 C28 O7 119.2(4) . . ?
C33 C28 O7 118.6(4) . . ?
C28 C29 C30 119.4(4) . . ?
C28 C29 H29 120.3 . . ?
C30 C29 H29 120.3 . . ?
C31 C30 C29 119.6(4) . . ?
C31 C30 H30 120.2 . . ?
C29 C30 H30 120.2 . . ?
C30 C31 C32 120.9(4) . . ?
C30 C31 H31 119.5 . . ?
C32 C31 H31 119.5 . . ?
C33 C32 C31 119.7(4) . . ?
C33 C32 H32 120.1 . . ?
C31 C32 H32 120.1 . . ?
O8 C33 C32 125.3(4) . . ?
O8 C33 C28 116.2(4) . . ?
C32 C33 C28 118.4(4) . . ?
O8 C34 H34A 109.5 . . ?
O8 C34 H34B 109.5 . . ?
H34A C34 H34B 109.5 . . ?
O8 C34 H34C 109.5 . . ?
H34A C34 H34C 109.5 . . ?
H34B C34 H34C 109.5 . . ?
N2 C35 C36 121.6(4) . . ?
N2 C35 H35 119.2 . . ?
C36 C35 H35 119.2 . . ?
C35 C36 C37 120.0(4) . . ?
C35 C36 H36 120.0 . . ?
C37 C36 H36 120.0 . . ?
C38 C37 C36 117.5(4) . . ?
C38 C37 C42 120.3(4) . 3_665 ?
C36 C37 C42 122.2(4) . 3_665 ?
C39 C38 C37 119.9(4) . . ?
C39 C38 H38 120.0 . . ?
C37 C38 H38 120.0 . . ?
N2 C39 C38 122.6(4) . . ?
N2 C39 H39 118.7 . . ?
C38 C39 H39 118.7 . . ?
N3 C40 C41 123.2(4) . . ?
N3 C40 H40 118.4 . . ?
C41 C40 H40 118.4 . . ?
C40 C41 C42 119.4(4) . . ?
C40 C41 H41 120.3 . . ?
C42 C41 H41 120.3 . . ?
C43 C42 C41 116.6(4) . . ?
C43 C42 C37 122.8(4) . 3_665 ?
C41 C42 C37 120.5(4) . 3_665 ?
C44 C43 C42 120.1(4) . . ?
C44 C43 H43 119.9 . . ?
C42 C43 H43 119.9 . . ?
N3 C44 C43 122.4(4) . . ?
N3 C44 H44 118.8 . . ?
C43 C44 H44 118.8 . . ?
O10 Cl1 O12 108.3(3) . . ?
O10 Cl1 O9 106.7(4) . . ?
O12 Cl1 O9 111.8(4) . . ?
O10 Cl1 O11 109.8(3) . . ?
O12 Cl1 O11 111.8(4) . . ?
O9 Cl1 O11 108.4(3) . . ?
O14 Cl2 O13 109.3(3) . . ?
O14 Cl2 O16 110.6(2) . . ?
O13 Cl2 O16 109.4(2) . . ?
O14 Cl2 O15 108.3(3) . . ?
O13 Cl2 O15 108.5(3) . . ?
O16 Cl2 O15 110.6(3) . . ?

loop_
_geom_bond_atom_site_label_1
_geom_bond_atom_site_label_2
_geom_bond_distance
_geom_bond_site_symmetry_2
_geom_bond_publ_flag
Au1 N2 2.074(3) . ?
Au1 P1 2.2164(11) . ?
Au1 Au2 3.1075(4) . ?
Au2 N3 2.080(3) . ?
Au2 P2 2.2030(10) . ?
P1 O3 1.583(3) . ?
P1 O1 1.600(3) . ?
P1 N1 1.672(4) . ?
P2 O5 1.589(3) . ?
P2 O7 1.593(3) . ?
P2 N1 1.664(3) . ?
O1 C1 1.420(5) . ?
O2 C6 1.355(6) . ?
O2 C7 1.435(6) . ?
O3 C8 1.407(5) . ?
O4 C13 1.363(6) . ?
O4 C14 1.417(6) . ?
O5 C21 1.407(5) . ?
O6 C26 1.340(5) . ?
O6 C27 1.439(6) . ?
O7 C28 1.407(5) . ?
O8 C33 1.367(5) . ?
O8 C34 1.431(5) . ?
N1 C15 1.462(5) . ?
N2 C39 1.330(6) . ?
N2 C35 1.353(6) . ?
N3 C40 1.326(6) . ?
N3 C44 1.336(6) . ?
C1 C2 1.377(6) . ?
C1 C6 1.380(6) . ?
C2 C3 1.389(7) . ?
C2 H2 0.9500 . ?
C3 C4 1.365(7) . ?
C3 H3 0.9500 . ?
C4 C5 1.379(7) . ?
C4 H4 0.9500 . ?
C5 C6 1.393(6) . ?
C5 H5 0.9500 . ?
C7 H7A 0.9800 . ?
C7 H7B 0.9800 . ?
C7 H7C 0.9800 . ?
C8 C9 1.371(6) . ?
C8 C13 1.390(6) . ?
C9 C10 1.405(7) . ?
C9 H9 0.9500 . ?
C10 C11 1.366(8) . ?
C10 H10 0.9500 . ?
C11 C12 1.381(8) . ?
C11 H11 0.9500 . ?
C12 C13 1.384(7) . ?
C12 H12 0.9500 . ?
C14 H14A 0.9800 . ?
C14 H14B 0.9800 . ?
C14 H14C 0.9800 . ?
C15 C16 1.372(7) . ?
C15 C20 1.364(7) . ?
C16 C17 1.388(7) . ?
C16 H16 0.9500 . ?
C17 C18 1.369(11) . ?
C17 H17 0.9500 . ?
C18 C19 1.367(10) . ?
C18 H18 0.9500 . ?
C19 C20 1.396(7) . ?
C19 H19 0.9500 . ?
C20 H20 0.9500 . ?
C21 C26 1.377(7) . ?
C21 C22 1.390(6) . ?
C22 C23 1.397(7) . ?
C22 H22 0.9500 . ?
C23 C24 1.382(8) . ?
C23 H23 0.9500 . ?
C24 C25 1.362(7) . ?
C24 H24 0.9500 . ?
C25 C26 1.408(7) . ?
C25 H25 0.9500 . ?
C27 H27A 0.9800 . ?
C27 H27B 0.9800 . ?
C27 H27C 0.9800 . ?
C28 C29 1.380(6) . ?
C28 C33 1.388(6) . ?
C29 C30 1.384(6) . ?
C29 H29 0.9500 . ?
C30 C31 1.378(7) . ?
C30 H30 0.9500 . ?
C31 C32 1.395(7) . ?
C31 H31 0.9500 . ?
C32 C33 1.390(6) . ?
C32 H32 0.9500 . ?
C34 H34A 0.9800 . ?
C34 H34B 0.9800 . ?
C34 H34C 0.9800 . ?
C35 C36 1.383(6) . ?
C35 H35 0.9500 . ?
C36 C37 1.384(6) . ?
C36 H36 0.9500 . ?
C37 C38 1.386(6) . ?
C37 C42 1.476(5) 3_665 ?
C38 C39 1.373(6) . ?
C38 H38 0.9500 . ?
C39 H39 0.9500 . ?
C40 C41 1.377(6) . ?
C40 H40 0.9500 . ?
C41 C42 1.390(6) . ?
C41 H41 0.9500 . ?
C42 C43 1.392(6) . ?
C42 C37 1.476(5) 3_665 ?
C43 C44 1.371(6) . ?
C43 H43 0.9500 . ?
C44 H44 0.9500 . ?
Cl1 O10 1.393(5) . ?
Cl1 O12 1.393(5) . ?
Cl1 O9 1.423(5) . ?
Cl1 O11 1.433(5) . ?
Cl2 O14 1.430(4) . ?
Cl2 O13 1.436(4) . ?
Cl2 O16 1.436(3) . ?
Cl2 O15 1.431(4) . ?
